data_4323280
loop_
_publ_author_name
'A. D\"ohring'
'R. Goddard'
'P. W. Jolly'
'C. Kr\"uger'
'V. R. Polyakov'

_publ_section_title
;
 Monomer-Trimer Isomerism in 3-Substituted Pentane-2,4-dione Derivatives
 of Nickel(II)
;
_journal_name_full 'Inorganic Chemistry'
_journal_page_first 177
_journal_page_last 183
_journal_paper_doi 10.1021/ic960441c
_journal_volume 36
_journal_year 1997
_chemical_formula_sum 'C22 H22 Ni O4'
_chemical_formula_weight 409.11
_chemical_name_common 'number 9'
_chemical_name_systematic
;
 ?
;
_space_group_IT_number 14
_symmetry_cell_setting monoclinic
_symmetry_Int_Tables_number 14
_symmetry_space_group_name_Hall '-P 2ybc'
_symmetry_space_group_name_H-M 'P 1 21/c 1'
_atom_sites_solution_hydrogens geom
_atom_sites_solution_primary direct
_atom_sites_solution_secondary difmap
_audit_creation_method SHELXL
_cell_angle_alpha 90.00
_cell_angle_beta 93.677(6)
_cell_angle_gamma 90.00
_cell_formula_units_Z 2
_cell_length_a 10.2261(5)
_cell_length_b 6.6439(3)
_cell_length_c 13.7862(7)
_cell_measurement_reflns_used 25
_cell_measurement_temperature 293(2)
_cell_measurement_theta_max 49.05
_cell_measurement_theta_min 27.65
_cell_volume 934.72(8)
_computing_structure_refinement 'SHELXL-93 (Sheldrick, 1993)'
_computing_structure_solution 'SHELXS-86 (Sheldrick, 1990)'
_diffrn_ambient_temperature 293(2)
_diffrn_radiation_monochromator graphite
_diffrn_radiation_source 'fine-focus sealed tube'
_diffrn_radiation_type CuK\a
_diffrn_radiation_wavelength 1.54178
_diffrn_reflns_av_R_equivalents 0.0165
_diffrn_reflns_av_sigmaI/netI 0.0261
_diffrn_reflns_limit_h_max 12
_diffrn_reflns_limit_h_min -12
_diffrn_reflns_limit_k_max 8
_diffrn_reflns_limit_k_min -7
_diffrn_reflns_limit_l_max 17
_diffrn_reflns_limit_l_min 0
_diffrn_reflns_number 3758
_diffrn_reflns_theta_max 74.91
_diffrn_reflns_theta_min 4.33
_exptl_absorpt_coefficient_mu 1.705
_exptl_crystal_colour pink
_exptl_crystal_density_diffrn 1.454
_exptl_crystal_F_000 428
_exptl_crystal_size_max 0.37
_exptl_crystal_size_mid 0.22
_exptl_crystal_size_min 0.21
_refine_diff_density_max 0.307
_refine_diff_density_min -0.498
_refine_diff_density_rms 0.054
_refine_ls_extinction_coef 0.0072(8)
_refine_ls_extinction_expression Fc^*^=kFc[1+0.001xFc^2^\l^3^/sin(2\q)]^-1/4^
_refine_ls_extinction_method SHELXL
_refine_ls_goodness_of_fit_all 1.037
_refine_ls_goodness_of_fit_obs 1.043
_refine_ls_matrix_type full
_refine_ls_number_parameters 169
_refine_ls_number_reflns 1921
_refine_ls_number_restraints 0
_refine_ls_restrained_S_all 1.037
_refine_ls_restrained_S_obs 1.043
_refine_ls_R_factor_all 0.0353
_refine_ls_R_factor_obs 0.0339
_refine_ls_shift/esd_max -0.001
_refine_ls_shift/esd_mean 0.000
_refine_ls_structure_factor_coef Fsqd
_refine_ls_weighting_details 'w=1/[\s^2^(Fo^2^)+(0.0606P)^2^+0.2819P] where P=(Fo^2^+2Fc^2^)/3'
_refine_ls_weighting_scheme calc
_refine_ls_wR_factor_all 0.0982
_refine_ls_wR_factor_obs 0.0968
_reflns_number_observed 1848
_reflns_number_total 1921
_reflns_observed_criterion >2sigma(I)
_cod_data_source_file ic960441c_5.cif
_cod_data_source_block 2170
_cod_depositor_comments
;
The following automatic conversions were performed:

'_refine_ls_weighting_scheme' value 'calc
w=1/[\s^2^(Fo^2^)+(0.0606P)^2^+0.2819P] where P=(Fo^2^+2Fc^2^)/3' was
changed to 'calc'. New tag '_refine_ls_weighting_details' was
created. The value of the new tag was set to
'w=1/[\s^2^(Fo^2^)+(0.0606P)^2^+0.2819P] where P=(Fo^2^+2Fc^2^)/3'.

Automatic conversion script
Id: cif_fix_values 3143 2015-03-26 13:38:13Z robertas 
;
_cod_database_code 4323280

loop_
_symmetry_equiv_pos_as_xyz
'x, y, z'
'-x, y+1/2, -z+1/2'
'-x, -y, -z'
'x, -y-1/2, z-1/2'

loop_
_atom_site_aniso_label
_atom_site_aniso_U_11
_atom_site_aniso_U_22
_atom_site_aniso_U_33
_atom_site_aniso_U_23
_atom_site_aniso_U_13
_atom_site_aniso_U_12
Ni1 0.0332(2) 0.0374(3) 0.0322(2) -0.00329(13) 0.00285(15) -0.00732(13)
O1 0.0346(5) 0.0438(6) 0.0413(5) -0.0077(5) 0.0041(4) -0.0086(4)
O2 0.0396(6) 0.0457(6) 0.0392(6) -0.0074(5) 0.0082(4) -0.0103(5)
C1 0.0383(9) 0.0488(10) 0.0549(11) -0.0138(8) 0.0058(8) -0.0033(7)
C2 0.0365(7) 0.0368(7) 0.0330(7) 0.0003(6) -0.0002(5) -0.0036(6)
C3 0.0356(7) 0.0368(7) 0.0325(7) 0.0005(6) 0.0000(5) -0.0054(6)
C4 0.0355(7) 0.0395(7) 0.0347(7) 0.0012(6) 0.0018(5) -0.0077(6)
C5 0.0404(9) 0.0598(11) 0.0531(10) -0.0100(9) 0.0122(7) -0.0136(8)
C6 0.0314(7) 0.0379(7) 0.0352(7) -0.0018(6) 0.0003(6) -0.0038(6)
C7 0.0403(9) 0.0462(10) 0.0374(8) 0.0018(6) 0.0004(6) -0.0035(6)
C8 0.0424(8) 0.0581(10) 0.0383(8) -0.0065(7) -0.0038(6) -0.0015(7)
C9 0.0373(8) 0.0515(10) 0.0548(10) -0.0135(8) -0.0018(7) -0.0071(7)
C10 0.0488(9) 0.0450(9) 0.0576(10) 0.0007(8) 0.0007(8) -0.0133(8)
C11 0.0462(8) 0.0439(9) 0.0418(8) 0.0047(7) -0.0019(6) -0.0085(7)

loop_
_atom_site_label
_atom_site_type_symbol
_atom_site_fract_x
_atom_site_fract_y
_atom_site_fract_z
_atom_site_U_iso_or_equiv
_atom_site_thermal_displace_type
_atom_site_occupancy
_atom_site_calc_flag
_atom_site_refinement_flags
_atom_site_disorder_group
Ni1 Ni 0.5000 0.0000 0.5000 0.0343(2) Uani 1 d S .
O1 O 0.45332(10) 0.2018(2) 0.58161(8) 0.0399(3) Uani 1 d . .
O2 O 0.65969(11) 0.1139(2) 0.47924(8) 0.0412(3) Uani 1 d . .
C1 C 0.4575(2) 0.4824(3) 0.6839(2) 0.0472(4) Uani 1 d . .
C2 C 0.52589(15) 0.3429(2) 0.61783(11) 0.0355(3) Uani 1 d . .
C3 C 0.65782(14) 0.3748(2) 0.59787(10) 0.0350(3) Uani 1 d . .
C4 C 0.71462(14) 0.2611(2) 0.52624(11) 0.0366(3) Uani 1 d . .
C5 C 0.8508(2) 0.3062(3) 0.49595(15) 0.0507(4) Uani 1 d . .
C6 C 0.73598(15) 0.5330(2) 0.65356(11) 0.0349(3) Uani 1 d . .
C7 C 0.7694(2) 0.5060(2) 0.75187(13) 0.0414(4) Uani 1 d . .
C8 C 0.8427(2) 0.6489(3) 0.80469(12) 0.0465(4) Uani 1 d . .
C9 C 0.8857(2) 0.8187(3) 0.75978(14) 0.0481(4) Uani 1 d . .
C10 C 0.8521(2) 0.8490(3) 0.66209(14) 0.0506(4) Uani 1 d . .
C11 C 0.7760(2) 0.7094(3) 0.60951(12) 0.0442(4) Uani 1 d . .
H1 H 0.3789(32) 0.4567(51) 0.6825(23) 0.088(10) Uiso 1 d . .
H1' H 0.4958(35) 0.4832(39) 0.7427(27) 0.077(9) Uiso 1 d . .
H1" H 0.4684(32) 0.6206(53) 0.6667(21) 0.091(9) Uiso 1 d . .
H5 H 0.8806(31) 0.1746(49) 0.4729(22) 0.093(9) Uiso 1 d . .
H5' H 0.8464(32) 0.3867(53) 0.4426(25) 0.101(10) Uiso 1 d . .
H5" H 0.9069(29) 0.3522(44) 0.5451(22) 0.080(8) Uiso 1 d . .
H7 H 0.7432(22) 0.3883(35) 0.7847(15) 0.053(6) Uiso 1 d . .
H8 H 0.8605(25) 0.6180(38) 0.8735(18) 0.069(7) Uiso 1 d . .
H9 H 0.9412(25) 0.9198(42) 0.7948(17) 0.066(6) Uiso 1 d . .
H10 H 0.8788(24) 0.9707(36) 0.6287(19) 0.063(7) Uiso 1 d . .
H11 H 0.7508(22) 0.7374(36) 0.5394(16) 0.056(6) Uiso 1 d . .

loop_
_atom_type_symbol
_atom_type_description
_atom_type_scat_dispersion_real
_atom_type_scat_dispersion_imag
_atom_type_scat_source
C C 0.0181 0.0091 'International Tables Vol C Tables 4.2.6.8 and 6.1.1.4'
H H 0.0000 0.0000 'International Tables Vol C Tables 4.2.6.8 and 6.1.1.4'
Ni Ni -3.0029 0.5091 'International Tables Vol C Tables 4.2.6.8 and 6.1.1.4'
O O 0.0492 0.0322 'International Tables Vol C Tables 4.2.6.8 and 6.1.1.4'

loop_
_geom_angle_atom_site_label_1
_geom_angle_atom_site_label_2
_geom_angle_atom_site_label_3
_geom_angle
_geom_angle_site_symmetry_1
_geom_angle_site_symmetry_3
_geom_angle_publ_flag
O1 Ni1 O1 180.0 3_656 . ?
O1 Ni1 O2 93.63(5) 3_656 3_656 ?
O1 Ni1 O2 86.37(5) . 3_656 ?
O1 Ni1 O2 86.37(5) 3_656 . ?
O1 Ni1 O2 93.63(5) . . ?
O2 Ni1 O2 180.0 3_656 . ?
C2 O1 Ni1 127.53(10) . . ?
C4 O2 Ni1 126.85(10) . . ?
C2 C1 H1 110.5(22) . . ?
C2 C1 H1' 111.5(20) . . ?
H1 C1 H1' 113.7(28) . . ?
C2 C1 H1" 112.1(17) . . ?
H1 C1 H1" 108.8(28) . . ?
H1' C1 H1" 99.8(24) . . ?
O1 C2 C3 124.97(14) . . ?
O1 C2 C1 114.10(14) . . ?
C3 C2 C1 120.91(14) . . ?
C4 C3 C2 120.16(13) . . ?
C4 C3 C6 120.50(13) . . ?
C2 C3 C6 119.34(14) . . ?
O2 C4 C3 125.46(13) . . ?
O2 C4 C5 113.18(14) . . ?
C3 C4 C5 121.36(14) . . ?
C4 C5 H5 102.9(19) . . ?
C4 C5 H5' 110.0(21) . . ?
H5 C5 H5' 105.2(26) . . ?
C4 C5 H5" 114.1(18) . . ?
H5 C5 H5" 110.1(26) . . ?
H5' C5 H5" 113.6(27) . . ?
C7 C6 C11 118.28(14) . . ?
C7 C6 C3 119.87(14) . . ?
C11 C6 C3 121.85(14) . . ?
C8 C7 C6 121.0(2) . . ?
C8 C7 H7 118.2(13) . . ?
C6 C7 H7 120.8(14) . . ?
C9 C8 C7 120.3(2) . . ?
C9 C8 H8 124.5(15) . . ?
C7 C8 H8 115.3(15) . . ?
C8 C9 C10 119.5(2) . . ?
C8 C9 H9 122.0(15) . . ?
C10 C9 H9 118.5(15) . . ?
C9 C10 C11 120.6(2) . . ?
C9 C10 H10 121.3(15) . . ?
C11 C10 H10 118.1(15) . . ?
C10 C11 C6 120.4(2) . . ?
C10 C11 H11 118.8(14) . . ?
C6 C11 H11 120.8(14) . . ?

loop_
_geom_bond_atom_site_label_1
_geom_bond_atom_site_label_2
_geom_bond_distance
_geom_bond_site_symmetry_2
_geom_bond_publ_flag
Ni1 O1 1.8329(11) 3_656 ?
Ni1 O1 1.8329(11) . ?
Ni1 O2 1.8389(11) 3_656 ?
Ni1 O2 1.8389(11) . ?
O1 C2 1.277(2) . ?
O2 C4 1.283(2) . ?
C1 C2 1.503(2) . ?
C1 H1 0.82(3) . ?
C1 H1' 0.88(4) . ?
C1 H1" 0.96(3) . ?
C2 C3 1.410(2) . ?
C3 C4 1.399(2) . ?
C3 C6 1.502(2) . ?
C4 C5 1.509(2) . ?
C5 H5 0.99(3) . ?
C5 H5' 0.91(3) . ?
C5 H5" 0.91(3) . ?
C6 C7 1.388(2) . ?
C6 C11 1.393(2) . ?
C7 C8 1.387(2) . ?
C7 H7 0.95(2) . ?
C8 C9 1.373(3) . ?
C8 H8 0.98(3) . ?
C9 C10 1.383(3) . ?
C9 H9 0.99(3) . ?
C10 C11 1.385(2) . ?
C10 H10 0.98(2) . ?
C11 H11 1.00(2) . ?
